data_4344468
loop_
_publ_author_name
'Zhiguo Xia'
'Shihai Miao'
'Mingyue Chen'
'Maxim S. Molokeev'
'Quanlin Liu'

_publ_section_title
;
 Structure, crystallographic Sites and Tunable Luminescence Properties of
 Eu2+ and Ce3+/Li+-activated Ca1.65Sr0.35SiO4 Phosphor
;
_journal_issue 16
_journal_name_full 'Inorganic Chemistry'
_journal_page_first 7684
_journal_page_last 7691
_journal_paper_doi 10.1021/acs.inorgchem.5b00455
_journal_volume 54
_journal_year 2015
_chemical_formula_sum 'Ca3.8 Ce0.2 Li0.2 O16 Si4 Sr3.8'
_chemical_formula_weight 882.99
_space_group_IT_number 62
_symmetry_cell_setting orthorhombic
_symmetry_space_group_name_Hall '-P 2ac 2n'
_symmetry_space_group_name_H-M 'P n m a'
_cell_angle_alpha 90
_cell_angle_beta 90
_cell_angle_gamma 90
_cell_formula_units_Z 1
_cell_length_a 6.95409(35)
_cell_length_b 5.58264(29)
_cell_length_c 9.45199(48)
_cell_measurement_temperature 300
_cell_volume 366.95(3)
_diffrn_ambient_temperature 300
_diffrn_measurement_device_type
;
D8 ADVANCE Bruker
;
_diffrn_radiation_monochromator none
_diffrn_radiation_probe x-ray
_diffrn_radiation_type
;
 Cu K\a~1~~2~
;
_exptl_absorpt_coefficient_mu 29.115
_exptl_crystal_density_diffrn 3.996
_pd_char_colour
;
colourless
;
_pd_meas_2theta_range_inc 0.02
_pd_meas_2theta_range_max 120
_pd_meas_2theta_range_min 10
_pd_meas_scan_method step
_pd_proc_ls_pref_orient_corr
;
no preferred orientation
;
_pd_proc_ls_profile_function PearsonVII
_pd_proc_ls_prof_R_factor 10.268
_pd_proc_ls_prof_wR_expected 9.724
_pd_proc_ls_prof_wR_factor 14.237
_pd_proc_number_of_points 5500
_pd_spec_mount_mode reflection
_refine_ls_goodness_of_fit_all 1.464
_refine_ls_R_I_factor 1.379
_refine_ls_shift/su_max 0.01000
_cod_data_source_file Ca0p95Sr0p95SiO4-0p05Ce-0p05Li.cif
_cod_data_source_block a
_cod_original_cell_volume 366.947(33)
_cod_original_sg_symbol_Hall
;
-P 2ac 2n
;
_cod_original_sg_symbol_H-M Pnma
_cod_original_formula_sum
;
Ca3.8 Ce0.2 Li0.2 O16 Si4 Sr3.8
;
_cod_database_code 4344468

loop_
_symmetry_equiv_pos_as_xyz
'x, y, z'
'-x, -y, -z'
'-x, y+1/2, -z'
'-x+1/2, -y, z+1/2'
'-x+1/2, y+1/2, z+1/2'
'x, -y+1/2, z'
'x+1/2, -y+1/2, -z+1/2'
'x+1/2, y, -z+1/2'

loop_
_atom_site_label
_atom_site_type_symbol
_atom_site_fract_x
_atom_site_fract_y
_atom_site_fract_z
_atom_site_occupancy
_atom_site_B_iso_or_equiv
Ca1 Ca 0.33760(37) 0.251(78) 0.57688(32) 0.1174(49) 1.00(12)
Sr1 Sr 0.33760(37) 0.251(78) 0.57688(32) 0.3576(49) 1.00(12)
Ce1 Ce 0.33760(37) 0.251(78) 0.57688(32) 0.0125 1.00(12)
Li1 Li 0.33760(37) 0.251(78) 0.57688(32) 0.0125 1.00(12)
Ca2 Ca 0.99581(49) 0.2659(38) 0.30255(39) 0.3576(49) 1.00(22)
Sr2 Sr 0.99581(49) 0.2659(38) 0.30255(39) 0.1174(49) 1.00(22)
Ce2 Ce 0.99581(49) 0.2659(38) 0.30255(39) 0.0125 1.00(22)
Li2 Li 0.99581(49) 0.2659(38) 0.30255(39) 0.0125 1.00(22)
Si Si 0.77957(94) 0.25 0.5820(11) 1 1.00(19)
O1 O 1.0133(20) 0.3150(36) 0.5687(16) 0.5 1.50(26)
O2 O 0.7443(41) 0.0243(55) 0.6876(31) 0.5 1.50(26)
O3 O 0.6712(22) 0.2118(51) 0.4363(17) 0.5 1.50(26)
O4 O 0.7034(42) 0.4941(59) 0.6556(30) 0.5 1.50(26)

loop_
_diffrn_radiation_wavelength
_diffrn_radiation_wavelength_wt
1.5406 1.0000
1.5443 0.5000

loop_
_geom_angle_atom_site_label_1
_geom_angle_atom_site_label_2
_geom_angle_atom_site_label_3
_geom_angle
_geom_angle_site_symmetry_1
_geom_angle_site_symmetry_3
O1 Ca1 O2 82.2(48) 1_455 2_656
O1 Ca1 O2 72.7(84) 1_455 3_656
O1 Ca1 O2 73.2(80) 1_455 7_456
O1 Ca1 O2 82.1(43) 1_455 8_456
O1 Ca1 O3 148.2(75) 1_455 1_555
O1 Ca1 O3 98(10) 1_455 2_656
O1 Ca1 O3 80.1(13) 1_455 2_666
O1 Ca1 O3 80.1(13) 1_455 3_656
O1 Ca1 O3 98(10) 1_455 3_646
O1 Ca1 O3 145.6(78) 1_455 6_555
O1 Ca1 O4 141(18) 1_455 1_555
O1 Ca1 O4 77.3(82) 1_455 2_666
O1 Ca1 O4 87.1(46) 1_455 3_646
O1 Ca1 O4 78.1(46) 1_455 7_456
O1 Ca1 O4 69.7(80) 1_455 8_456
O1 Ca1 O2 72.6(85) 6_455 2_656
O1 Ca1 O2 82.3(47) 6_455 3_656
O1 Ca1 O2 82.1(42) 6_455 7_456
O1 Ca1 O2 73.1(81) 6_455 8_456
O1 Ca1 O3 145.4(80) 6_455 1_555
O1 Ca1 O3 148.1(76) 6_455 6_555
O1 Ca1 O4 87.3(45) 6_455 2_666
O1 Ca1 O4 77.2(83) 6_455 3_646
O1 Ca1 O4 69.6(81) 6_455 7_456
O1 Ca1 O4 78.2(45) 6_455 8_456
O2 Ca1 O2 61.7(99) 2_656 3_656
O2 Ca1 O3 73.1(70) 2_656 1_555
O2 Ca1 O3 77.9(51) 2_656 6_555
O2 Ca1 O4 63.9(93) 2_656 2_666
O2 Ca1 O4 97.8(86) 2_656 6_555
O2 Ca1 O3 78.1(51) 3_656 1_555
O2 Ca1 O3 57(24) 3_656 2_666
O2 Ca1 O3 56(25) 3_656 3_656
O2 Ca1 O3 73.2(69) 3_656 6_555
O2 Ca1 O4 98.1(86) 3_656 1_555
O2 Ca1 O4 63.9(93) 3_656 3_646
O2 Ca1 O3 120.1(17) 7_456 3_646
O2 Ca1 O4 77.4(93) 7_456 1_555
O2 Ca1 O4 115(14) 7_456 2_666
O2 Ca1 O4 102.6(38) 7_456 6_555
O2 Ca1 O4 77.3(94) 8_456 6_555
O3 Ca1 O3 94.5(89) 1_555 2_666
O3 Ca1 O3 94.5(88) 1_555 3_656
O3 Ca1 O4 54.7(94) 1_555 1_555
O3 Ca1 O4 74.1(60) 1_555 2_666
O3 Ca1 O4 68.7(83) 1_555 3_646
O3 Ca1 O4 49(12) 1_555 6_555
O3 Ca1 O4 130.1(12) 1_555 7_456
O3 Ca1 O4 136(13) 1_555 8_456
O3 Ca1 O3 94.2(88) 2_656 6_555
O3 Ca1 O4 120.1(17) 2_656 2_666
O3 Ca1 O4 120.1(18) 2_666 3_646
O3 Ca1 O4 120.1(17) 3_656 3_646
O3 Ca1 O4 65(19) 3_656 8_456
O3 Ca1 O3 94.3(89) 3_646 6_555
O3 Ca1 O4 120.1(18) 3_646 2_666
O3 Ca1 O4 68.8(82) 6_555 2_666
O3 Ca1 O4 73.9(61) 6_555 3_646
O3 Ca1 O4 54.6(95) 6_555 6_555
O3 Ca1 O4 130.1(12) 6_555 8_456
O4 Ca1 O4 93.1(90) 1_555 2_666
O4 Ca1 O4 105.1(45) 1_555 7_456
O4 Ca1 O4 81.4(80) 1_555 8_456
O4 Ca1 O4 65.6(88) 2_666 3_646
O4 Ca1 O4 92.9(90) 3_646 6_555
O4 Ca1 O4 81.2(81) 6_555 7_456
O1 Ca2 O1 56.4(15) 1_555 2_766
O1 Ca2 O1 70.51(95) 1_555 3_746
O1 Ca2 O2 89.91(84) 1_555 2_756
O1 Ca2 O2 81.67(96) 1_555 3_756
O1 Ca2 O2 121.3(16) 1_555 4_654
O1 Ca2 O2 114.1(13) 1_555 5_654
O1 Ca2 O3 64.67(83) 1_555 1_555
O1 Ca2 O3 63.39(86) 1_555 6_555
O1 Ca2 O3 147.6(23) 1_555 7_555
O1 Ca2 O3 149.1(24) 1_555 8_555
O1 Ca2 O4 75.4(100) 1_555 2_766
O1 Ca2 O4 82.77(82) 1_555 3_746
O1 Ca2 O4 123.2(17) 1_555 4_664
O1 Ca2 O4 130.5(21) 1_555 5_644
O1 Ca2 O1 126.7(18) 2_766 3_746
O1 Ca2 O1 72.79(88) 2_766 6_555
O1 Ca2 O2 126.3(21) 2_766 2_756
O1 Ca2 O2 56.5(21) 2_766 3_756
O1 Ca2 O2 137.7(29) 2_766 4_654
O1 Ca2 O2 70.6(14) 2_766 5_654
O1 Ca2 O3 81.84(81) 2_766 1_555
O1 Ca2 O3 73.22(99) 2_766 6_555
O1 Ca2 O3 112.1(11) 2_766 7_555
O1 Ca2 O3 121.2(14) 2_766 8_555
O1 Ca2 O4 58.3(19) 2_766 2_766
O1 Ca2 O4 117.7(16) 2_766 3_746
O1 Ca2 O4 75.8(13) 2_766 4_664
O1 Ca2 O4 142.1(34) 2_766 5_644
O1 Ca2 O1 54.2(16) 3_746 6_555
O1 Ca2 O2 53.1(23) 3_746 2_756
O1 Ca2 O2 124.1(19) 3_746 3_756
O1 Ca2 O2 66.5(15) 3_746 4_654
O1 Ca2 O2 134.8(27) 3_746 5_654
O1 Ca2 O3 70.4(11) 3_746 1_555
O1 Ca2 O3 79.11(86) 3_746 6_555
O1 Ca2 O3 115.9(12) 3_746 7_555
O1 Ca2 O3 106.6(10) 3_746 8_555
O1 Ca2 O4 115.5(15) 3_746 2_766
O1 Ca2 O4 55.2(21) 3_746 3_746
O1 Ca2 O4 138.5(30) 3_746 4_664
O1 Ca2 O4 71.4(14) 3_746 5_644
O1 Ca2 O2 79.1(100) 6_555 2_756
O1 Ca2 O2 91.91(85) 6_555 3_756
O1 Ca2 O2 109.6(12) 6_555 4_654
O1 Ca2 O2 124.8(17) 6_555 5_654
O1 Ca2 O3 62.84(89) 6_555 1_555
O1 Ca2 O3 64.54(84) 6_555 6_555
O1 Ca2 O3 148.2(23) 6_555 7_555
O1 Ca2 O3 144.7(21) 6_555 8_555
O1 Ca2 O4 84.25(80) 6_555 2_766
O1 Ca2 O4 73.2(11) 6_555 3_746
O1 Ca2 O4 134.6(23) 6_555 4_664
O1 Ca2 O4 118.1(15) 6_555 5_644
O2 Ca2 O2 80.4(11) 2_756 3_756
O2 Ca2 O2 94.5(12) 2_756 4_654
O2 Ca2 O3 123.3(18) 2_756 1_555
O2 Ca2 O3 131.4(22) 2_756 6_555
O2 Ca2 O3 73.3(11) 2_756 7_555
O2 Ca2 O3 66.7(14) 2_756 8_555
O2 Ca2 O4 74.4(13) 2_756 2_766
O2 Ca2 O4 146.4(44) 2_756 4_664
O2 Ca2 O4 91.7(12) 2_756 5_644
O2 Ca2 O2 100.5(13) 3_756 5_654
O2 Ca2 O3 136.8(26) 3_756 1_555
O2 Ca2 O3 129.1(21) 3_756 6_555
O2 Ca2 O3 68.6(13) 3_756 7_555
O2 Ca2 O3 74.9(11) 3_756 8_555
O2 Ca2 O4 74.4(13) 3_756 3_746
O2 Ca2 O4 97.3(13) 3_756 4_664
O2 Ca2 O4 147.2(45) 3_756 5_644
O2 Ca2 O2 75.1(12) 4_654 5_654
O2 Ca2 O3 64.4(14) 4_654 1_555
O2 Ca2 O3 70.7(12) 4_654 6_555
O2 Ca2 O3 88.14(86) 4_654 7_555
O2 Ca2 O3 82.15(94) 4_654 8_555
O2 Ca2 O4 102.6(13) 4_654 3_746
O2 Ca2 O4 74.3(13) 4_654 4_664
O2 Ca2 O3 72.2(11) 5_654 1_555
O2 Ca2 O3 66.2(13) 5_654 6_555
O2 Ca2 O3 84.59(91) 5_654 7_555
O2 Ca2 O3 90.17(86) 5_654 8_555
O2 Ca2 O4 108.8(15) 5_654 2_766
O2 Ca2 O4 74.5(13) 5_654 5_644
O3 Ca2 O3 147.5(23) 1_555 7_555
O3 Ca2 O3 145.1(21) 1_555 8_555
O3 Ca2 O4 134.9(24) 1_555 2_766
O3 Ca2 O4 123.6(17) 1_555 3_746
O3 Ca2 O4 81.01(94) 1_555 4_664
O3 Ca2 O4 73.5(11) 1_555 5_644
O3 Ca2 O3 147.2(22) 6_555 7_555
O3 Ca2 O3 147.5(23) 6_555 8_555
O3 Ca2 O4 128.5(20) 6_555 2_766
O3 Ca2 O4 130.6(21) 6_555 3_746
O3 Ca2 O4 75.5(11) 6_555 4_664
O3 Ca2 O4 79.39(97) 6_555 5_644
O3 Ca2 O4 73.6(11) 7_555 2_766
O3 Ca2 O4 77.36(97) 7_555 3_746
O3 Ca2 O4 74.7(11) 7_555 4_664
O3 Ca2 O4 78.62(98) 7_555 5_644
O3 Ca2 O4 78.88(93) 8_555 2_766
O3 Ca2 O4 71.7(11) 8_555 3_746
O3 Ca2 O4 80.23(95) 8_555 4_664
O3 Ca2 O4 72.7(11) 8_555 5_644
O4 Ca2 O4 67.7(15) 2_766 3_746
O4 Ca2 O4 106.1(14) 2_766 4_664
O4 Ca2 O4 151.5(53) 2_766 5_644
O4 Ca2 O4 151.9(54) 3_746 4_664
O4 Ca2 O4 100.2(12) 3_746 5_644
O4 Ca2 O4 72.1(14) 4_664 5_644
O1 Si O1 49.9(15) 1_555 2_766
O1 Si O1 71.92(89) 1_555 3_746
O1 Si O2 111.2(15) 1_555 1_555
O1 Si O2 91.4(12) 1_555 6_555
O1 Si O3 115.3(12) 1_555 1_555
O1 Si O3 111.6(11) 1_555 6_555
O1 Si O4 99.7(13) 1_555 1_555
O1 Si O4 122.2(20) 1_555 6_555

loop_
_geom_bond_atom_site_label_1
_geom_bond_atom_site_label_2
_geom_bond_distance
_geom_bond_site_symmetry_2
Ca1 O1 2.285(70) 1_455
Ca1 O1 2.286(72) 6_455
Ca1 O2 2.99(23) 2_656
Ca1 O2 2.98(22) 3_656
Ca1 O2 2.64(21) 7_456
Ca1 O2 2.64(21) 8_456
Ca1 O3 2.682(39) .
Ca1 O3 2.59(44) 2_656
Ca1 O3 3.00(44) 2_666
Ca1 O3 2.58(44) 3_656
Ca1 O3 3.01(44) 3_646
Ca1 O3 2.682(37) 6_555
Ca1 O4 2.98(20) .
Ca1 O4 2.63(24) 2_666
Ca1 O4 2.64(24) 3_646
Ca1 O4 2.98(20) 6_555
Ca1 O4 3.02(20) 7_456
Ca1 O4 3.02(20) 8_456
Ca2 O1 2.533(16) .
Ca2 O1 2.638(27) 2_766
Ca2 O1 2.797(27) 3_746
Ca2 O1 2.559(16) 6_555
Ca2 O2 2.429(33) 2_756
Ca2 O2 2.314(32) 3_756
Ca2 O2 2.568(33) 4_654
Ca2 O2 2.460(32) 5_654
Ca2 O3 2.605(16) .
Ca2 O3 2.590(16) 6_555
Ca2 O3 2.569(16) 7_555
Ca2 O3 2.584(17) 8_555
Ca2 O4 2.515(32) 2_766
Ca2 O4 2.614(33) 3_746
Ca2 O4 2.376(33) 4_664
Ca2 O4 2.480(33) 5_644
Si O1 1.670(16) .
Si O2 1.626(31) .
Si O3 1.584(19) .
Si O4 1.619(32) .
